data_4512393
loop_
_publ_author_name
'Kim, Hyun Jee'
'Park, In-Hyeok'
'Lee, Ji-Eun'
'Park, Ki-Min'
'Lee, Shim Sung'

_publ_section_title
;
 Supramolecular Silver(I), Copper(I), and Mercury(II) Complexes with
 Thiamacrocycles Exhibiting Different Types of Endo- or Exocoordination
 Modes: From Monomer and Dimer to One-Dimensional and Two-Dimensional
 Polymers
;
_journal_issue 12
_journal_name_full 'Crystal Growth &amp; Design'
_journal_page_first 6269
_journal_paper_doi 10.1021/cg500966z
_journal_volume 14
_journal_year 2014
_chemical_formula_sum 'C21 H26 Cu I O3 S2'
_chemical_formula_weight 580.98
_chemical_name_systematic
; 
 ? 
;
_space_group_IT_number 61
_symmetry_cell_setting orthorhombic
_symmetry_space_group_name_Hall '-P 2ac 2ab'
_symmetry_space_group_name_H-M 'P b c a'
_atom_sites_solution_hydrogens geom
_atom_sites_solution_primary direct
_atom_sites_solution_secondary difmap
_audit_creation_method SHELXTL
_cell_angle_alpha 90.00
_cell_angle_beta 90.00
_cell_angle_gamma 90.00
_cell_formula_units_Z 8
_cell_length_a 17.1748(10)
_cell_length_b 14.8738(9)
_cell_length_c 17.6476(10)
_cell_measurement_reflns_used 7323
_cell_measurement_temperature 173(2)
_cell_measurement_theta_max 28.24
_cell_measurement_theta_min 2.15
_cell_volume 4508.2(5)
_computing_cell_refinement 'Bruker SMART'
_computing_data_collection 'Bruker SMART'
_computing_data_reduction 'Bruker SAINT'
_computing_molecular_graphics 'Bruker SHELXTL'
_computing_publication_material 'Bruker SHELXTL'
_computing_structure_refinement 'Bruker SHELXTL'
_computing_structure_solution 'Bruker SHELXTL'
_diffrn_ambient_temperature 173(2)
_diffrn_measured_fraction_theta_full 0.997
_diffrn_measured_fraction_theta_max 0.997
_diffrn_measurement_device_type 'CCD area detector'
_diffrn_measurement_method 'phi and omega scans'
_diffrn_radiation_monochromator graphite
_diffrn_radiation_source 'fine-focus sealed tube'
_diffrn_radiation_type MoK\a
_diffrn_radiation_wavelength 0.71073
_diffrn_reflns_av_R_equivalents 0.0519
_diffrn_reflns_av_sigmaI/netI 0.0410
_diffrn_reflns_limit_h_max 19
_diffrn_reflns_limit_h_min -21
_diffrn_reflns_limit_k_max 19
_diffrn_reflns_limit_k_min -17
_diffrn_reflns_limit_l_max 20
_diffrn_reflns_limit_l_min -22
_diffrn_reflns_number 25861
_diffrn_reflns_theta_full 27.00
_diffrn_reflns_theta_max 27.00
_diffrn_reflns_theta_min 2.15
_exptl_absorpt_coefficient_mu 2.543
_exptl_absorpt_correction_T_max 0.7016
_exptl_absorpt_correction_T_min 0.4295
_exptl_absorpt_correction_type 'empirical (SADABS)'
_exptl_crystal_colour colorless
_exptl_crystal_density_diffrn 1.712
_exptl_crystal_density_method 'not measured'
_exptl_crystal_description block
_exptl_crystal_F_000 2320
_exptl_crystal_size_max 0.40
_exptl_crystal_size_mid 0.15
_exptl_crystal_size_min 0.15
_refine_diff_density_max 2.272
_refine_diff_density_min -1.283
_refine_diff_density_rms 0.181
_refine_ls_extinction_method none
_refine_ls_goodness_of_fit_ref 1.090
_refine_ls_hydrogen_treatment constr
_refine_ls_matrix_type full
_refine_ls_number_parameters 253
_refine_ls_number_reflns 4897
_refine_ls_number_restraints 0
_refine_ls_restrained_S_all 1.090
_refine_ls_R_factor_all 0.0875
_refine_ls_R_factor_gt 0.0602
_refine_ls_shift/su_max 0.001
_refine_ls_shift/su_mean 0.000
_refine_ls_structure_factor_coef Fsqd
_refine_ls_weighting_details 'calc w=1/[\s^2^(Fo^2^)+(0.0805P)^2^+18.4470P] where P=(Fo^2^+2Fc^2^)/3'
_refine_ls_weighting_scheme calc
_refine_ls_wR_factor_gt 0.1391
_refine_ls_wR_factor_ref 0.1587
_reflns_number_gt 3510
_reflns_number_total 4897
_reflns_threshold_expression >2sigma(I)
_cod_data_source_file cg500966z_si_002.cif
_cod_data_source_block 7
_cod_depositor_comments
;
The following automatic conversions were performed:

'_symmetry_cell_setting' value 'Orthorhombic' changed to
'orthorhombic' according to
/home/saulius/struct/COD-crude-data--automatic-downloads/rss-feeds/ACS/lib/dictionaries/cif_core.dic
dictionary named 'cif_core.dic' version 2.4.2 from 2011-04-26.

Automatic conversion script
Id: cif_fix_values 2935 2014-11-11 08:27:57Z andrius 

 Adding full bibliography for 4512387--4512397.cif.
;
_cod_original_sg_symbol_H-M Pbca
_cod_database_code 4512393

loop_
_symmetry_equiv_pos_as_xyz
'x, y, z'
'-x+1/2, -y, z+1/2'
'-x, y+1/2, -z+1/2'
'x+1/2, -y+1/2, -z'
'-x, -y, -z'
'x-1/2, y, -z-1/2'
'x, -y-1/2, z-1/2'
'-x-1/2, y-1/2, z'

loop_
_atom_site_label
_atom_site_type_symbol
_atom_site_fract_x
_atom_site_fract_y
_atom_site_fract_z
_atom_site_U_iso_or_equiv
_atom_site_adp_type
_atom_site_occupancy
_atom_site_symmetry_multiplicity
_atom_site_calc_flag
_atom_site_refinement_flags
Cu1 Cu 0.55093(4) 0.43830(5) 0.54055(5) 0.0246(2) Uani 1 1 d .
I1 I 0.57988(2) 0.49623(3) 0.40050(2) 0.02712(15) Uani 1 1 d .
S1 S 0.84819(9) -0.00056(10) 0.61009(9) 0.0247(3) Uani 1 1 d .
S2 S 0.52542(9) 0.28886(10) 0.51943(10) 0.0249(4) Uani 1 1 d .
O1 O 0.7322(3) -0.0511(3) 0.7499(3) 0.0354(11) Uani 1 1 d .
O3 O 0.7312(3) 0.1691(3) 0.5637(3) 0.0282(10) Uani 1 1 d .
O2 O 0.5197(3) 0.0743(3) 0.6216(3) 0.0351(12) Uani 1 1 d .
C3 C 0.5524(4) -0.0119(5) 0.6375(5) 0.0347(17) Uani 1 1 d .
H3A H 0.5620 -0.0455 0.5900 0.042 Uiso 1 1 calc R
H3B H 0.5170 -0.0475 0.6699 0.042 Uiso 1 1 calc R
C2 C 0.6284(4) 0.0068(5) 0.6784(5) 0.0353(16) Uani 1 1 d .
H2A H 0.6655 0.0355 0.6428 0.042 Uiso 1 1 calc R
H2B H 0.6188 0.0492 0.7206 0.042 Uiso 1 1 calc R
C1 C 0.6636(4) -0.0778(5) 0.7090(4) 0.0380(17) Uani 1 1 d .
H1A H 0.6265 -0.1086 0.7431 0.046 Uiso 1 1 calc R
H1B H 0.6774 -0.1191 0.6672 0.046 Uiso 1 1 calc R
C21 C 0.7852(4) -0.1178(5) 0.7612(4) 0.0330(16) Uani 1 1 d .
C20 C 0.7678(5) -0.2006(5) 0.7943(4) 0.0403(18) Uani 1 1 d .
H20A H 0.7161 -0.2141 0.8096 0.048 Uiso 1 1 calc R
C19 C 0.8268(5) -0.2633(5) 0.8045(4) 0.044(2) Uani 1 1 d .
H19A H 0.8147 -0.3210 0.8243 0.053 Uiso 1 1 calc R
C18 C 0.9020(5) -0.2427(5) 0.7865(4) 0.0411(19) Uani 1 1 d .
H18A H 0.9426 -0.2846 0.7962 0.049 Uiso 1 1 calc R
C17 C 0.9187(4) -0.1601(5) 0.7539(4) 0.0366(17) Uani 1 1 d .
H17A H 0.9707 -0.1473 0.7393 0.044 Uiso 1 1 calc R
C16 C 0.8620(4) -0.0956(5) 0.7420(4) 0.0296(15) Uani 1 1 d .
C15 C 0.8799(4) -0.0035(4) 0.7092(4) 0.0304(15) Uani 1 1 d .
H15A H 0.9365 0.0085 0.7123 0.037 Uiso 1 1 calc R
H15B H 0.8523 0.0434 0.7386 0.037 Uiso 1 1 calc R
C14 C 0.8610(4) 0.1189(4) 0.5913(4) 0.0289(15) Uani 1 1 d .
H14A H 0.9088 0.1395 0.6173 0.035 Uiso 1 1 calc R
H14B H 0.8690 0.1272 0.5362 0.035 Uiso 1 1 calc R
C13 C 0.7937(4) 0.1779(4) 0.6162(4) 0.0293(15) Uani 1 1 d .
H13A H 0.7762 0.1598 0.6674 0.035 Uiso 1 1 calc R
H13B H 0.8108 0.2414 0.6185 0.035 Uiso 1 1 calc R
C12 C 0.6683(4) 0.2287(4) 0.5795(4) 0.0258(14) Uani 1 1 d .
H12A H 0.6870 0.2916 0.5811 0.031 Uiso 1 1 calc R
H12B H 0.6443 0.2138 0.6290 0.031 Uiso 1 1 calc R
C11 C 0.6100(4) 0.2163(4) 0.5160(4) 0.0250(14) Uani 1 1 d .
H11A H 0.5919 0.1531 0.5166 0.030 Uiso 1 1 calc R
H11B H 0.6370 0.2264 0.4672 0.030 Uiso 1 1 calc R
C10 C 0.4685(4) 0.2460(5) 0.5994(4) 0.0284(15) Uani 1 1 d .
H10A H 0.5047 0.2289 0.6406 0.034 Uiso 1 1 calc R
H10B H 0.4348 0.2949 0.6186 0.034 Uiso 1 1 calc R
C9 C 0.4180(4) 0.1659(4) 0.5805(4) 0.0267(14) Uani 1 1 d .
C8 C 0.3433(4) 0.1764(5) 0.5527(4) 0.0347(17) Uani 1 1 d .
H8A H 0.3239 0.2352 0.5436 0.042 Uiso 1 1 calc R
C7 C 0.2956(4) 0.1022(5) 0.5377(5) 0.0402(18) Uani 1 1 d .
H7A H 0.2445 0.1102 0.5183 0.048 Uiso 1 1 calc R
C6 C 0.3246(4) 0.0173(5) 0.5516(4) 0.0353(17) Uani 1 1 d .
H6A H 0.2926 -0.0335 0.5422 0.042 Uiso 1 1 calc R
C5 C 0.3984(4) 0.0045(4) 0.5786(4) 0.0295(15) Uani 1 1 d .
H5A H 0.4175 -0.0546 0.5874 0.035 Uiso 1 1 calc R
C4 C 0.4453(4) 0.0787(5) 0.5932(4) 0.0264(14) Uani 1 1 d .

loop_
_atom_site_aniso_label
_atom_site_aniso_U_11
_atom_site_aniso_U_22
_atom_site_aniso_U_33
_atom_site_aniso_U_23
_atom_site_aniso_U_13
_atom_site_aniso_U_12
Cu1 0.0165(4) 0.0216(4) 0.0356(4) -0.0019(3) 0.0009(3) -0.0015(3)
I1 0.0193(2) 0.0283(3) 0.0338(3) -0.00023(19) 0.00620(16) 0.00495(16)
S1 0.0167(7) 0.0250(8) 0.0325(9) -0.0025(7) -0.0004(6) 0.0008(6)
S2 0.0170(7) 0.0206(8) 0.0370(9) -0.0006(7) 0.0003(6) 0.0005(6)
O1 0.023(2) 0.039(3) 0.044(3) -0.005(2) -0.001(2) 0.002(2)
O3 0.019(2) 0.025(2) 0.041(3) -0.007(2) 0.0020(19) 0.0065(18)
O2 0.022(2) 0.024(2) 0.059(3) 0.005(2) -0.011(2) 0.001(2)
C3 0.027(4) 0.027(4) 0.050(5) 0.010(3) -0.002(3) 0.001(3)
C2 0.026(4) 0.033(4) 0.048(4) 0.005(3) -0.002(3) 0.006(3)
C1 0.035(4) 0.036(4) 0.043(4) 0.001(3) 0.000(3) 0.002(3)
C21 0.031(4) 0.042(4) 0.026(4) 0.003(3) -0.001(3) 0.003(3)
C20 0.039(4) 0.046(5) 0.036(4) 0.007(3) 0.009(3) -0.004(4)
C19 0.057(5) 0.039(4) 0.036(4) 0.010(3) -0.009(4) 0.014(4)
C18 0.044(5) 0.039(4) 0.041(4) -0.007(3) -0.018(4) 0.011(4)
C17 0.034(4) 0.045(4) 0.031(4) -0.006(3) -0.005(3) 0.007(3)
C16 0.027(4) 0.036(4) 0.025(3) -0.007(3) -0.003(3) 0.003(3)
C15 0.027(4) 0.033(4) 0.032(4) -0.008(3) -0.001(3) -0.003(3)
C14 0.020(3) 0.018(3) 0.048(4) -0.001(3) 0.007(3) -0.004(3)
C13 0.024(3) 0.021(3) 0.042(4) -0.005(3) -0.001(3) 0.002(3)
C12 0.021(3) 0.019(3) 0.038(4) -0.006(3) 0.002(3) 0.005(2)
C11 0.022(3) 0.020(3) 0.033(4) -0.004(3) 0.004(3) 0.007(3)
C10 0.022(3) 0.029(4) 0.034(4) -0.001(3) 0.005(3) 0.000(3)
C9 0.021(3) 0.023(3) 0.036(4) -0.005(3) 0.004(3) -0.003(3)
C8 0.023(3) 0.026(4) 0.055(5) 0.003(3) 0.004(3) 0.002(3)
C7 0.021(4) 0.043(4) 0.056(5) 0.004(4) -0.007(3) -0.004(3)
C6 0.033(4) 0.029(4) 0.045(4) -0.003(3) -0.003(3) -0.014(3)
C5 0.022(3) 0.027(4) 0.040(4) -0.001(3) -0.004(3) -0.001(3)
C4 0.014(3) 0.030(3) 0.035(4) -0.002(3) 0.002(3) -0.003(3)

loop_
_atom_type_symbol
_atom_type_description
_atom_type_scat_dispersion_real
_atom_type_scat_dispersion_imag
_atom_type_scat_source
C C 0.0033 0.0016 'International Tables Vol C Tables 4.2.6.8 and 6.1.1.4'
H H 0.0000 0.0000 'International Tables Vol C Tables 4.2.6.8 and 6.1.1.4'
O O 0.0106 0.0060 'International Tables Vol C Tables 4.2.6.8 and 6.1.1.4'
S S 0.1246 0.1234 'International Tables Vol C Tables 4.2.6.8 and 6.1.1.4'
Cu Cu 0.3201 1.2651 'International Tables Vol C Tables 4.2.6.8 and 6.1.1.4'
I I -0.4742 1.8119 'International Tables Vol C Tables 4.2.6.8 and 6.1.1.4'

loop_
_geom_angle_atom_site_label_1
_geom_angle_atom_site_label_2
_geom_angle_atom_site_label_3
_geom_angle
_geom_angle_site_symmetry_1
_geom_angle_site_symmetry_3
S2 Cu1 S1 127.63(7) . 8_765
S2 Cu1 I1 104.87(5) . 5_666
S1 Cu1 I1 106.36(5) 8_765 5_666
S2 Cu1 I1 101.43(5) . .
S1 Cu1 I1 103.03(5) 8_765 .
I1 Cu1 I1 113.71(3) 5_666 .
S2 Cu1 Cu1 114.57(6) . 5_666
S1 Cu1 Cu1 117.63(6) 8_765 5_666
I1 Cu1 Cu1 56.92(3) 5_666 5_666
I1 Cu1 Cu1 56.79(3) . 5_666
Cu1 I1 Cu1 66.29(3) 5_666 .
C14 S1 C15 99.3(3) . .
C14 S1 Cu1 101.3(2) . 8_755
C15 S1 Cu1 105.9(2) . 8_755
C11 S2 C10 104.3(3) . .
C11 S2 Cu1 115.4(2) . .
C10 S2 Cu1 108.3(2) . .
C21 O1 C1 114.8(5) . .
C12 O3 C13 112.7(5) . .
C4 O2 C3 118.7(5) . .
O2 C3 C2 105.5(6) . .
C1 C2 C3 111.4(6) . .
O1 C1 C2 106.3(6) . .
O1 C21 C20 124.2(7) . .
O1 C21 C16 115.0(6) . .
C20 C21 C16 120.7(7) . .
C19 C20 C21 119.4(7) . .
C18 C19 C20 120.7(8) . .
C19 C18 C17 119.4(7) . .
C16 C17 C18 122.2(7) . .
C17 C16 C21 117.5(7) . .
C17 C16 C15 122.8(7) . .
C21 C16 C15 119.7(6) . .
C16 C15 S1 109.0(4) . .
C13 C14 S1 114.9(5) . .
O3 C13 C14 109.4(5) . .
O3 C12 C11 106.3(5) . .
C12 C11 S2 115.7(4) . .
C9 C10 S2 114.3(5) . .
C8 C9 C4 118.2(6) . .
C8 C9 C10 121.5(6) . .
C4 C9 C10 120.3(6) . .
C9 C8 C7 121.5(7) . .
C6 C7 C8 118.5(7) . .
C5 C6 C7 121.6(6) . .
C6 C5 C4 119.4(6) . .
O2 C4 C5 124.6(6) . .
O2 C4 C9 114.5(6) . .
C5 C4 C9 120.9(6) . .

loop_
_geom_bond_atom_site_label_1
_geom_bond_atom_site_label_2
_geom_bond_distance
_geom_bond_site_symmetry_2
Cu1 S2 2.2960(17) .
Cu1 S1 2.3098(18) 8_765
Cu1 I1 2.6604(9) 5_666
Cu1 I1 2.6643(9) .
Cu1 Cu1 2.9115(16) 5_666
I1 Cu1 2.6604(9) 5_666
S1 C14 1.821(6) .
S1 C15 1.833(7) .
S1 Cu1 2.3098(17) 8_755
S2 C11 1.810(6) .
S2 C10 1.831(7) .
O1 C21 1.362(8) .
O1 C1 1.437(9) .
O3 C12 1.424(7) .
O3 C13 1.425(8) .
O2 C4 1.374(8) .
O2 C3 1.427(8) .
C3 C2 1.517(10) .
C2 C1 1.496(10) .
C21 C20 1.395(10) .
C21 C16 1.403(10) .
C20 C19 1.388(11) .
C19 C18 1.365(12) .
C18 C17 1.386(11) .
C17 C16 1.381(10) .
C16 C15 1.518(10) .
C14 C13 1.517(9) .
C12 C11 1.515(9) .
C10 C9 1.510(9) .
C9 C8 1.382(10) .
C9 C4 1.398(9) .
C8 C7 1.399(10) .
C7 C6 1.380(11) .
C6 C5 1.367(10) .
C5 C4 1.390(9) .
